data_2227171
loop_
_publ_author_name
'Rambabu, D.'
'Rama Krishna, G.'
'Malla Reddy, C.'
'Pal, Manojit'

_publ_section_title
;
 4-[(4-Methylbenzyl)amino]-3-[(4-methylbenzyl)iminomethyl]-2<i>H</i>-chromen-2-one
;
_journal_coeditor_code BH2311
_journal_issue 11
_journal_name_full 'Acta Crystallographica Section E'
_journal_page_first o2870
_journal_paper_doi 10.1107/S1600536810041218
_journal_volume 66
_journal_year 2010
_chemical_formula_iupac 'C26 H24 N2 O2'
_chemical_formula_moiety 'C26 H24 N2 O2'
_chemical_formula_sum 'C26 H24 N2 O2'
_chemical_formula_weight 396.47
_chemical_name_systematic
;
4-[(4-Methylbenzyl)amino]-3-[(4-methylbenzyl)iminomethyl]-2<i>H</i>-chromen-
2-one
;
_space_group_IT_number 2
_symmetry_cell_setting triclinic
_symmetry_space_group_name_Hall '-P 1'
_symmetry_space_group_name_H-M 'P -1'
_atom_sites_solution_hydrogens geom
_atom_sites_solution_primary direct
_atom_sites_solution_secondary difmap
_audit_creation_method SHELXL-97
_cell_angle_alpha 99.525(2)
_cell_angle_beta 97.423(2)
_cell_angle_gamma 107.251(2)
_cell_formula_units_Z 2
_cell_length_a 6.8137(2)
_cell_length_b 9.2636(3)
_cell_length_c 17.4364(5)
_cell_measurement_reflns_used 213
_cell_measurement_temperature 296(2)
_cell_measurement_theta_max 26.99
_cell_measurement_theta_min 2.36
_cell_volume 1017.84(6)
_computing_cell_refinement 'SAINT (Bruker, 2008)'
_computing_data_collection 'APEX2 (Bruker, 2008)'
_computing_data_reduction 'SAINT (Bruker, 2008)'
_computing_molecular_graphics 'X-SEED (Barbour, 2001)'
_computing_publication_material 'SHELXL97 (Sheldrick, 2008)'
_computing_structure_refinement 'SHELXL97 (Sheldrick, 2008)'
_computing_structure_solution 'SHELXS97 (Sheldrick, 2008)'
_diffrn_ambient_temperature 296(2)
_diffrn_measured_fraction_theta_full 0.987
_diffrn_measured_fraction_theta_max 0.987
_diffrn_measurement_device_type 'Bruker Kappa APEXII CCD DUO'
_diffrn_measurement_method '\f and \w scans'
_diffrn_radiation_monochromator graphite
_diffrn_radiation_source 'fine-focus sealed tube'
_diffrn_radiation_type MoK\a
_diffrn_radiation_wavelength 0.71073
_diffrn_reflns_av_R_equivalents 0.0272
_diffrn_reflns_av_sigmaI/netI 0.0247
_diffrn_reflns_limit_h_max 8
_diffrn_reflns_limit_h_min -7
_diffrn_reflns_limit_k_max 11
_diffrn_reflns_limit_k_min -11
_diffrn_reflns_limit_l_max 22
_diffrn_reflns_limit_l_min -21
_diffrn_reflns_number 17607
_diffrn_reflns_theta_full 26.99
_diffrn_reflns_theta_max 26.99
_diffrn_reflns_theta_min 2.36
_exptl_absorpt_coefficient_mu 0.082
_exptl_absorpt_correction_type none
_exptl_crystal_colour colourless
_exptl_crystal_density_diffrn 1.294
_exptl_crystal_density_method 'not measured'
_exptl_crystal_description needle
_exptl_crystal_F_000 420.0
_exptl_crystal_size_max 0.32
_exptl_crystal_size_mid 0.26
_exptl_crystal_size_min 0.21
_refine_diff_density_max 0.362
_refine_diff_density_min -0.367
_refine_ls_extinction_method none
_refine_ls_goodness_of_fit_ref 1.082
_refine_ls_hydrogen_treatment mixed
_refine_ls_matrix_type full
_refine_ls_number_constraints 0
_refine_ls_number_parameters 277
_refine_ls_number_reflns 4391
_refine_ls_number_restraints 0
_refine_ls_restrained_S_all 1.082
_refine_ls_R_factor_all 0.0452
_refine_ls_R_factor_gt 0.0386
_refine_ls_shift/su_max 0.015
_refine_ls_shift/su_mean 0.003
_refine_ls_structure_factor_coef Fsqd
_refine_ls_weighting_details 'calc w=1/[\s^2^(Fo^2^)+(0.0630P)^2^+0.4639P] where P=(Fo^2^+2Fc^2^)/3'
_refine_ls_weighting_scheme calc
_refine_ls_wR_factor_gt 0.1069
_refine_ls_wR_factor_ref 0.1222
_reflns_number_gt 3867
_reflns_number_total 4391
_reflns_threshold_expression >2\s(I)
_cod_data_source_file bh2311.cif
_cod_data_source_block I
_cod_database_code 2227171
_cod_database_fobs_code 2227171

loop_
_symmetry_equiv_pos_as_xyz
'x, y, z'
'-x, -y, -z'

loop_
_atom_site_type_symbol
_atom_site_label
_atom_site_fract_x
_atom_site_fract_y
_atom_site_fract_z
_atom_site_U_iso_or_equiv
_atom_site_adp_type
_atom_site_calc_flag
_atom_site_refinement_flags
_atom_site_occupancy
_atom_site_disorder_assembly
_atom_site_disorder_group
O O1 0.71493(13) 0.94920(10) 1.10649(5) 0.0147(2) Uani d . 1 . .
O O2 0.68675(15) 0.70231(11) 1.08127(5) 0.0202(2) Uani d . 1 . .
N N1 0.76368(16) 0.96900(12) 0.87229(6) 0.0135(2) Uani d . 1 . .
N N2 0.70561(15) 0.67083(12) 0.84586(6) 0.0140(2) Uani d . 1 . .
C C1 0.70620(18) 0.81679(14) 1.05335(7) 0.0135(2) Uani d . 1 . .
C C2 0.72049(17) 0.82812(14) 0.97287(7) 0.0121(2) Uani d . 1 . .
C C3 0.75128(17) 0.97000(14) 0.94846(7) 0.0114(2) Uani d . 1 . .
C C4 0.76930(17) 1.10806(14) 1.00772(7) 0.0121(2) Uani d . 1 . .
C C5 0.80667(18) 1.25968(14) 0.99476(8) 0.0149(3) Uani d . 1 . .
H H5 0.8216 1.2774 0.9445 0.018 Uiso calc R 1 . .
C C6 0.82167(19) 1.38246(14) 1.05493(8) 0.0165(3) Uani d . 1 . .
H H6 0.8453 1.4810 1.0447 0.020 Uiso calc R 1 . .
C C7 0.80156(18) 1.35920(15) 1.13092(8) 0.0168(3) Uani d . 1 . .
H H7 0.8122 1.4420 1.1713 0.020 Uiso calc R 1 . .
C C8 0.76572(19) 1.21248(15) 1.14600(7) 0.0160(3) Uani d . 1 . .
H H8 0.7518 1.1961 1.1965 0.019 Uiso calc R 1 . .
C C9 0.75060(17) 1.08969(14) 1.08509(7) 0.0132(2) Uani d . 1 . .
C C10 0.69080(18) 0.68181(14) 0.91907(7) 0.0128(2) Uani d . 1 . .
H H10 0.6596 0.5920 0.9388 0.015 Uiso calc R 1 . .
C C11 0.6554(2) 0.51577(14) 0.79593(8) 0.0169(3) Uani d . 1 . .
H H11A 0.6342 0.4390 0.8284 0.020 Uiso calc R 1 . .
H H11B 0.7703 0.5106 0.7693 0.020 Uiso calc R 1 . .
C C12 0.45765(19) 0.48263(14) 0.73518(7) 0.0150(3) Uani d . 1 . .
C C13 0.2852(2) 0.35067(14) 0.72762(7) 0.0173(3) Uani d . 1 . .
H H13 0.2958 0.2758 0.7560 0.021 Uiso calc R 1 . .
C C14 0.0973(2) 0.33028(15) 0.67797(8) 0.0190(3) Uani d . 1 . .
H H14 -0.0155 0.2411 0.6732 0.023 Uiso calc R 1 . .
C C15 0.0748(2) 0.44085(15) 0.63519(8) 0.0190(3) Uani d . 1 . .
C C16 0.2498(2) 0.57018(15) 0.64110(8) 0.0195(3) Uani d . 1 . .
H H16 0.2401 0.6441 0.6120 0.023 Uiso calc R 1 . .
C C17 0.4385(2) 0.59027(15) 0.68983(8) 0.0177(3) Uani d . 1 . .
H H17 0.5536 0.6766 0.6922 0.021 Uiso calc R 1 . .
C C18 -0.1334(2) 0.42037(19) 0.58467(9) 0.0285(3) Uani d . 1 . .
H H18A -0.1754 0.3258 0.5453 0.043 Uiso calc R 1 . .
H H18B -0.1202 0.5060 0.5591 0.043 Uiso calc R 1 . .
H H18C -0.2368 0.4163 0.6175 0.043 Uiso calc R 1 . .
C C19 0.76994(19) 1.08754(14) 0.82548(7) 0.0147(2) Uani d . 1 . .
H H19A 0.8992 1.1736 0.8443 0.018 Uiso calc R 1 . .
H H19B 0.6536 1.1262 0.8306 0.018 Uiso calc R 1 . .
C C20 0.75631(19) 1.01513(14) 0.73987(7) 0.0145(3) Uani d . 1 . .
C C21 0.9152(2) 0.95875(15) 0.71825(8) 0.0168(3) Uani d . 1 . .
H H21 1.0271 0.9651 0.7568 0.020 Uiso calc R 1 . .
C C22 0.9072(2) 0.89349(15) 0.63983(8) 0.0198(3) Uani d . 1 . .
H H22 1.0138 0.8563 0.6266 0.024 Uiso calc R 1 . .
C C23 0.7413(2) 0.88269(15) 0.58023(8) 0.0200(3) Uani d . 1 . .
C C24 0.5838(2) 0.93895(15) 0.60216(8) 0.0198(3) Uani d . 1 . .
H H24 0.4720 0.9328 0.5636 0.024 Uiso calc R 1 . .
C C25 0.5906(2) 1.00432(15) 0.68088(8) 0.0176(3) Uani d . 1 . .
H H25 0.4836 1.0410 0.6941 0.021 Uiso calc R 1 . .
C C26 0.7341(3) 0.81009(19) 0.49520(9) 0.0309(3) Uani d . 1 . .
H H26A 0.6987 0.7000 0.4891 0.046 Uiso calc R 1 . .
H H26B 0.8686 0.8511 0.4815 0.046 Uiso calc R 1 . .
H H26C 0.6305 0.8331 0.4610 0.046 Uiso calc R 1 . .
H H1 0.751(3) 0.876(2) 0.8455(11) 0.025(4) Uiso d . 1 . .

loop_
_atom_site_aniso_label
_atom_site_aniso_U_11
_atom_site_aniso_U_22
_atom_site_aniso_U_33
_atom_site_aniso_U_12
_atom_site_aniso_U_13
_atom_site_aniso_U_23
O1 0.0173(4) 0.0155(4) 0.0111(4) 0.0054(3) 0.0025(3) 0.0026(3)
O2 0.0293(5) 0.0177(5) 0.0151(4) 0.0085(4) 0.0036(4) 0.0065(4)
N1 0.0166(5) 0.0113(5) 0.0121(5) 0.0036(4) 0.0030(4) 0.0024(4)
N2 0.0122(5) 0.0139(5) 0.0144(5) 0.0043(4) 0.0011(4) 0.0002(4)
C1 0.0115(5) 0.0150(6) 0.0134(6) 0.0044(4) 0.0007(4) 0.0023(5)
C2 0.0094(5) 0.0141(6) 0.0122(6) 0.0037(4) 0.0010(4) 0.0021(4)
C3 0.0068(5) 0.0139(6) 0.0124(6) 0.0024(4) 0.0008(4) 0.0023(4)
C4 0.0080(5) 0.0141(6) 0.0131(6) 0.0035(4) 0.0009(4) 0.0013(4)
C5 0.0122(5) 0.0154(6) 0.0161(6) 0.0038(4) 0.0016(4) 0.0023(5)
C6 0.0128(5) 0.0131(6) 0.0224(7) 0.0039(4) 0.0022(5) 0.0016(5)
C7 0.0114(5) 0.0164(6) 0.0190(6) 0.0047(5) 0.0006(5) -0.0043(5)
C8 0.0131(5) 0.0210(6) 0.0130(6) 0.0063(5) 0.0017(4) 0.0006(5)
C9 0.0086(5) 0.0147(6) 0.0153(6) 0.0034(4) 0.0009(4) 0.0026(5)
C10 0.0102(5) 0.0124(5) 0.0159(6) 0.0041(4) 0.0005(4) 0.0039(4)
C11 0.0192(6) 0.0149(6) 0.0161(6) 0.0072(5) 0.0017(5) -0.0002(5)
C12 0.0180(6) 0.0146(6) 0.0113(6) 0.0052(5) 0.0032(5) -0.0005(4)
C13 0.0243(6) 0.0133(6) 0.0139(6) 0.0051(5) 0.0056(5) 0.0020(5)
C14 0.0191(6) 0.0158(6) 0.0164(6) -0.0019(5) 0.0048(5) 0.0009(5)
C15 0.0186(6) 0.0206(6) 0.0137(6) 0.0030(5) 0.0015(5) -0.0002(5)
C16 0.0238(6) 0.0174(6) 0.0152(6) 0.0039(5) 0.0011(5) 0.0048(5)
C17 0.0186(6) 0.0144(6) 0.0159(6) -0.0001(5) 0.0026(5) 0.0025(5)
C18 0.0208(7) 0.0342(8) 0.0234(7) 0.0023(6) -0.0030(6) 0.0048(6)
C19 0.0173(6) 0.0133(6) 0.0133(6) 0.0040(5) 0.0032(4) 0.0040(4)
C20 0.0163(6) 0.0118(5) 0.0143(6) 0.0013(4) 0.0039(5) 0.0050(4)
C21 0.0172(6) 0.0171(6) 0.0161(6) 0.0047(5) 0.0024(5) 0.0058(5)
C22 0.0223(6) 0.0194(6) 0.0195(7) 0.0079(5) 0.0068(5) 0.0047(5)
C23 0.0267(7) 0.0169(6) 0.0143(6) 0.0037(5) 0.0043(5) 0.0034(5)
C24 0.0207(6) 0.0198(6) 0.0161(6) 0.0033(5) -0.0007(5) 0.0057(5)
C25 0.0166(6) 0.0179(6) 0.0186(6) 0.0045(5) 0.0037(5) 0.0063(5)
C26 0.0400(9) 0.0340(8) 0.0169(7) 0.0124(7) 0.0050(6) 0.0001(6)

loop_
_atom_type_symbol
_atom_type_description
_atom_type_scat_dispersion_real
_atom_type_scat_dispersion_imag
_atom_type_scat_source
C C 0.0033 0.0016 'International Tables Vol C Tables 4.2.6.8 and 6.1.1.4'
H H 0.0000 0.0000 'International Tables Vol C Tables 4.2.6.8 and 6.1.1.4'
N N 0.0061 0.0033 'International Tables Vol C Tables 4.2.6.8 and 6.1.1.4'
O O 0.0106 0.0060 'International Tables Vol C Tables 4.2.6.8 and 6.1.1.4'

loop_
_geom_angle_atom_site_label_1
_geom_angle_atom_site_label_2
_geom_angle_atom_site_label_3
_geom_angle_site_symmetry_1
_geom_angle_site_symmetry_3
_geom_angle
_geom_angle_publ_flag
C9 O1 C1 . . 121.68(10) ?
C3 N1 C19 . . 131.64(11) ?
C3 N1 H1 . . 111.9(12) ?
C19 N1 H1 . . 116.0(12) ?
C10 N2 C11 . . 118.27(11) ?
O2 C1 O1 . . 114.96(11) ?
O2 C1 C2 . . 127.14(11) ?
O1 C1 C2 . . 117.90(10) ?
C3 C2 C1 . . 121.68(11) ?
C3 C2 C10 . . 123.54(11) ?
C1 C2 C10 . . 114.72(11) ?
N1 C3 C2 . . 117.25(11) ?
N1 C3 C4 . . 124.45(11) ?
C2 C3 C4 . . 118.30(11) ?
C9 C4 C5 . . 116.27(11) ?
C9 C4 C3 . . 117.57(11) ?
C5 C4 C3 . . 126.15(11) ?
C6 C5 C4 . . 121.64(12) ?
C6 C5 H5 . . 119.2 ?
C4 C5 H5 . . 119.2 ?
C5 C6 C7 . . 120.29(12) ?
C5 C6 H6 . . 119.9 ?
C7 C6 H6 . . 119.9 ?
C8 C7 C6 . . 119.77(11) ?
C8 C7 H7 . . 120.1 ?
C6 C7 H7 . . 120.1 ?
C7 C8 C9 . . 119.53(12) ?
C7 C8 H8 . . 120.2 ?
C9 C8 H8 . . 120.2 ?
O1 C9 C8 . . 114.75(11) ?
O1 C9 C4 . . 122.75(11) ?
C8 C9 C4 . . 122.50(12) ?
N2 C10 C2 . . 123.26(11) ?
N2 C10 H10 . . 118.4 ?
C2 C10 H10 . . 118.4 ?
N2 C11 C12 . . 108.96(10) ?
N2 C11 H11A . . 109.9 ?
C12 C11 H11A . . 109.9 ?
N2 C11 H11B . . 109.9 ?
C12 C11 H11B . . 109.9 ?
H11A C11 H11B . . 108.3 ?
C13 C12 C17 . . 118.25(12) ?
C13 C12 C11 . . 121.18(11) ?
C17 C12 C11 . . 120.38(11) ?
C14 C13 C12 . . 120.52(12) ?
C14 C13 H13 . . 119.7 ?
C12 C13 H13 . . 119.7 ?
C13 C14 C15 . . 121.40(12) ?
C13 C14 H14 . . 119.3 ?
C15 C14 H14 . . 119.3 ?
C14 C15 C16 . . 117.75(12) ?
C14 C15 C18 . . 120.63(12) ?
C16 C15 C18 . . 121.62(12) ?
C17 C16 C15 . . 121.08(12) ?
C17 C16 H16 . . 119.5 ?
C15 C16 H16 . . 119.5 ?
C16 C17 C12 . . 120.92(12) ?
C16 C17 H17 . . 119.5 ?
C12 C17 H17 . . 119.5 ?
C15 C18 H18A . . 109.5 ?
C15 C18 H18B . . 109.5 ?
H18A C18 H18B . . 109.5 ?
C15 C18 H18C . . 109.5 ?
H18A C18 H18C . . 109.5 ?
H18B C18 H18C . . 109.5 ?
N1 C19 C20 . . 108.29(10) ?
N1 C19 H19A . . 110.0 ?
C20 C19 H19A . . 110.0 ?
N1 C19 H19B . . 110.0 ?
C20 C19 H19B . . 110.0 ?
H19A C19 H19B . . 108.4 ?
C25 C20 C21 . . 118.50(12) ?
C25 C20 C19 . . 121.85(11) ?
C21 C20 C19 . . 119.65(11) ?
C22 C21 C20 . . 120.64(12) ?
C22 C21 H21 . . 119.7 ?
C20 C21 H21 . . 119.7 ?
C21 C22 C23 . . 121.13(12) ?
C21 C22 H22 . . 119.4 ?
C23 C22 H22 . . 119.4 ?
C24 C23 C22 . . 117.93(12) ?
C24 C23 C26 . . 121.63(13) ?
C22 C23 C26 . . 120.44(13) ?
C23 C24 C25 . . 121.24(12) ?
C23 C24 H24 . . 119.4 ?
C25 C24 H24 . . 119.4 ?
C20 C25 C24 . . 120.57(12) ?
C20 C25 H25 . . 119.7 ?
C24 C25 H25 . . 119.7 ?
C23 C26 H26A . . 109.5 ?
C23 C26 H26B . . 109.5 ?
H26A C26 H26B . . 109.5 ?
C23 C26 H26C . . 109.5 ?
H26A C26 H26C . . 109.5 ?
H26B C26 H26C . . 109.5 ?

loop_
_geom_bond_atom_site_label_1
_geom_bond_atom_site_label_2
_geom_bond_site_symmetry_2
_geom_bond_distance
_geom_bond_publ_flag
O1 C9 . 1.3743(15) ?
O1 C1 . 1.3904(15) ?
O2 C1 . 1.2180(16) ?
N1 C3 . 1.3403(16) ?
N1 C19 . 1.4669(15) ?
N1 H1 . 0.883(19) ?
N2 C10 . 1.2833(16) ?
N2 C11 . 1.4682(15) ?
C1 C2 . 1.4378(17) ?
C2 C3 . 1.4133(16) ?
C2 C10 . 1.4579(16) ?
C3 C4 . 1.4681(16) ?
C4 C9 . 1.4044(17) ?
C4 C5 . 1.4129(17) ?
C5 C6 . 1.3832(18) ?
C5 H5 . 0.9300 ?
C6 C7 . 1.3945(19) ?
C6 H6 . 0.9300 ?
C7 C8 . 1.3835(18) ?
C7 H7 . 0.9300 ?
C8 C9 . 1.3911(17) ?
C8 H8 . 0.9300 ?
C10 H10 . 0.9300 ?
C11 C12 . 1.5196(17) ?
C11 H11A . 0.9700 ?
C11 H11B . 0.9700 ?
C12 C13 . 1.3955(18) ?
C12 C17 . 1.3956(18) ?
C13 C14 . 1.3928(19) ?
C13 H13 . 0.9300 ?
C14 C15 . 1.3949(19) ?
C14 H14 . 0.9300 ?
C15 C16 . 1.3959(19) ?
C15 C18 . 1.5119(18) ?
C16 C17 . 1.3905(18) ?
C16 H16 . 0.9300 ?
C17 H17 . 0.9300 ?
C18 H18A . 0.9600 ?
C18 H18B . 0.9600 ?
C18 H18C . 0.9600 ?
C19 C20 . 1.5110(17) ?
C19 H19A . 0.9700 ?
C19 H19B . 0.9700 ?
C20 C25 . 1.3934(18) ?
C20 C21 . 1.4008(18) ?
C21 C22 . 1.3877(19) ?
C21 H21 . 0.9300 ?
C22 C23 . 1.4011(19) ?
C22 H22 . 0.9300 ?
C23 C24 . 1.393(2) ?
C23 C26 . 1.5116(19) ?
C24 C25 . 1.3945(19) ?
C24 H24 . 0.9300 ?
C25 H25 . 0.9300 ?
C26 H26A . 0.9600 ?
C26 H26B . 0.9600 ?
C26 H26C . 0.9600 ?

loop_
_cod_related_entry_id
_cod_related_entry_database
_cod_related_entry_code
1 ChemSpider 30656178
